data_7132469
loop_
_publ_author_name
'Toraman, Ahmet N.'
'Fischer, Lukas'
'P&#xe9;rez-Bitri&#xe1;n, Alberto'
'Wiesner, Anja'
'Hoffmann, Kurt F.'
'Riedel, Sebastian'

_publ_section_title
;
 [Xe(OTeF<sub>5</sub>)(py<sup>F</sup>)]<sup>+</sup>: a strong oxidizing
 xenonium(II) teflate cation with N-donor bases.
;
_journal_issue 13
_journal_name_full 'Chemical communications (Cambridge, England)'
_journal_page_first 1711
_journal_page_last 1714
_journal_paper_doi 10.1039/d3cc05560d
_journal_volume 60
_journal_year 2024
_chemical_formula_moiety 'F30 O6 Sb Te6, C5 F10 N O Te Xe, 3.4(Cl F O2 S)'
_chemical_formula_sum 'C5 Cl3.4 F43.4 N O13.8 S3.4 Sb Te7 Xe'
_chemical_formula_weight 2495.24
_chemical_properties_physical Air-sensitive,Moisture-sensitive,Heat-sensitive,Oxygen-sensitive
_space_group_crystal_system triclinic
_space_group_IT_number 2
_space_group_name_Hall '-P 1'
_space_group_name_H-M_alt 'P -1'
_atom_sites_solution_primary dual
_audit_creation_date 2023-10-20
_audit_creation_method
;
Olex2 1.5
(compiled 2023.08.24 svn.re1ec1418 for OlexSys, GUI svn.r6817)
;
_audit_update_record
;
2023-10-20 deposited with the CCDC.	2023-12-13 downloaded from the CCDC.
;
_cell_angle_alpha 102.386(2)
_cell_angle_beta 95.157(2)
_cell_angle_gamma 93.654(2)
_cell_formula_units_Z 2
_cell_length_a 9.9625(5)
_cell_length_b 13.7996(12)
_cell_length_c 20.0668(18)
_cell_measurement_reflns_used 9836
_cell_measurement_temperature 150.00
_cell_measurement_theta_max 26.45
_cell_measurement_theta_min 2.30
_cell_volume 2673.8(4)
_computing_cell_refinement 'SAINT V8.40B (?, 2016)'
_computing_data_reduction 'SAINT V8.40B (?, 2016)'
_computing_molecular_graphics 'Olex2 1.5 (Dolomanov et al., 2009)'
_computing_publication_material 'Olex2 1.5 (Dolomanov et al., 2009)'
_computing_structure_refinement 'XL  (Sheldrick, 2008)'
_computing_structure_solution 'SHELXT 2018/2 (Sheldrick, 2018)'
_diffrn_ambient_temperature 150.00
_diffrn_detector_area_resol_mean 8
_diffrn_measured_fraction_theta_full 0.997
_diffrn_measured_fraction_theta_max 0.993
_diffrn_measurement_device_type 'Bruker APEX-II CCD'
_diffrn_measurement_method '\f and \w scans'
_diffrn_radiation_type MoK\a
_diffrn_radiation_wavelength 0.71073
_diffrn_reflns_av_R_equivalents 0.0513
_diffrn_reflns_av_unetI/netI 0.0299
_diffrn_reflns_Laue_measured_fraction_full 0.997
_diffrn_reflns_Laue_measured_fraction_max 0.993
_diffrn_reflns_limit_h_max 11
_diffrn_reflns_limit_h_min -12
_diffrn_reflns_limit_k_max 17
_diffrn_reflns_limit_k_min -17
_diffrn_reflns_limit_l_max 25
_diffrn_reflns_limit_l_min -25
_diffrn_reflns_number 87927
_diffrn_reflns_point_group_measured_fraction_full 0.997
_diffrn_reflns_point_group_measured_fraction_max 0.993
_diffrn_reflns_theta_full 25.242
_diffrn_reflns_theta_max 26.478
_diffrn_reflns_theta_min 2.023
_diffrn_source_current 1.4
_diffrn_source_power 0.07
_diffrn_source_voltage 50.0
_diffrn_standards_number 0
_exptl_absorpt_coefficient_mu 5.382
_exptl_absorpt_correction_T_max 1.0000
_exptl_absorpt_correction_T_min 0.0833
_exptl_absorpt_correction_type numerical
_exptl_absorpt_process_details
;
SADABS-2016/2 (Bruker,2016/2) was used for absorption correction.
wR2(int) was 0.1403 before and 0.0839 after correction.
The Ratio of minimum to maximum transmission is 0.0833.
The \l/2 correction factor is Not present.
;
_exptl_crystal_colour 'clear light yellow'
_exptl_crystal_colour_lustre clear
_exptl_crystal_colour_modifier light
_exptl_crystal_colour_primary yellow
_exptl_crystal_density_diffrn 3.099
_exptl_crystal_description block
_exptl_crystal_F_000 2238
_exptl_crystal_size_max 0.551
_exptl_crystal_size_mid 0.502
_exptl_crystal_size_min 0.318
_refine_diff_density_max 1.577
_refine_diff_density_min -1.177
_refine_diff_density_rms 0.184
_refine_ls_extinction_method none
_refine_ls_goodness_of_fit_ref 1.139
_refine_ls_hydrogen_treatment undef
_refine_ls_matrix_type full
_refine_ls_number_parameters 847
_refine_ls_number_reflns 10993
_refine_ls_number_restraints 1034
_refine_ls_restrained_S_all 1.122
_refine_ls_R_factor_all 0.0347
_refine_ls_R_factor_gt 0.0326
_refine_ls_shift/su_max 0.001
_refine_ls_shift/su_mean 0.000
_refine_ls_structure_factor_coef Fsqd
_refine_ls_weighting_details 'w=1/[\s^2^(Fo^2^)+(0.0287P)^2^+19.0946P] where P=(Fo^2^+2Fc^2^)/3'
_refine_ls_weighting_scheme calc
_refine_ls_wR_factor_gt 0.0849
_refine_ls_wR_factor_ref 0.0861
_reflns_Friedel_coverage 0.000
_reflns_number_gt 10418
_reflns_number_total 10993
_reflns_threshold_expression 'I > 2\s(I)'
_cod_data_source_file d3cc05560d2.cif
_cod_data_source_block (xetfnc5f5)(sbtf6)
_cod_depositor_comments 'Adding full bibliography for 7132469.cif.'
_cod_original_formula_sum 'C5 Cl3.40 F43.40 N O13.80 S3.40 Sb Te7 Xe'
_cod_database_code 7132469
_shelx_shelxl_version_number 2019/1
_shelx_space_group_comment
;
The symmetry employed for this shelxl refinement is uniquely defined
by the following loop, which should always be used as a source of
symmetry information in preference to the above space-group names.
They are only intended as comments.
;
_shelx_estimated_absorpt_t_max 0.279
_shelx_estimated_absorpt_t_min 0.155
_olex2_refinement_description
;
1. Rigid bond restraints
 All non-hydrogen atoms
 with sigma for 1-2 distances of 0.01 and sigma for 1-3 distances of 0.01
2. Uiso/Uaniso restraints and constraints
Uanis(Cl2A) \\sim Ueq, Uanis(F44A) \\sim Ueq, Uanis(O13B) \\sim Ueq,
Uanis(O12B) \\sim Ueq: with sigma of 0.001 and sigma for terminal atoms of 0.002
3. Rigid body (RIGU) restrains
 All non-hydrogen atoms
 with sigma for 1-2 distances of 0.004 and sigma for 1-3 distances of 0.004
4. Others
 Fixed Sof: Cl2A(0.5) O10A(0.5) Cl2B(0.5) O10B(0.5) Cl3A(0.46457) S3A(0.46457)
 F43A(0.46457) O12A(0.46457) O13A(0.46457) Cl4A(0.42889) S4A(0.42889)
 F44A(0.42889) O14A(0.42889) O15A(0.42889) Cl4B(0.37113) S4B(0.37113)
 F44B(0.37113) O14B(0.37113) O15B(0.37113) Cl3B(0.13549) S3B(0.13549)
 F43B(0.13549) O12B(0.13549) O13B(0.13549)
;
_olex2_submission_special_instructions 'No special instructions were received'

loop_
_space_group_symop_operation_xyz
'x, y, z'
'-x, -y, -z'

loop_
_atom_site_label
_atom_site_type_symbol
_atom_site_fract_x
_atom_site_fract_y
_atom_site_fract_z
_atom_site_U_iso_or_equiv
_atom_site_adp_type
_atom_site_occupancy
_atom_site_site_symmetry_order
_atom_site_calc_flag
_atom_site_refinement_flags_posn
_atom_site_refinement_flags_adp
_atom_site_refinement_flags_occupancy
_atom_site_disorder_assembly
_atom_site_disorder_group
Xe1 Xe 0.66288(4) 0.29079(3) 0.78161(2) 0.02377(9) Uani 1 1 d . U . . .
Te1 Te 0.57590(5) 0.31425(3) 0.94456(2) 0.03224(10) Uani 1 1 d . U . . .
Te2 Te 0.22351(3) 0.54891(2) 0.38285(2) 0.01605(8) Uani 1 1 d . U . . .
Te3 Te -0.06684(4) 0.34821(3) 0.18541(2) 0.02307(9) Uani 1 1 d . U . . .
Te4 Te -0.03839(3) 0.23147(2) 0.41482(2) 0.01665(8) Uani 1 1 d . U . . .
Te5 Te 0.44824(3) 0.23790(2) 0.41846(2) 0.01756(8) Uani 1 1 d . U . . .
Te6 Te 0.15807(4) 0.03522(2) 0.22251(2) 0.02060(8) Uani 1 1 d . U . . .
Te7 Te 0.41893(4) 0.35539(3) 0.18723(2) 0.01961(8) Uani 1 1 d . U . . .
Sb1 Sb 0.19119(3) 0.29248(2) 0.30124(2) 0.01287(8) Uani 1 1 d . U . . .
Cl1 Cl 0.2821(2) 0.47092(14) 0.61298(10) 0.0446(4) Uani 1 1 d . U . . .
S1 S 0.26011(16) 0.35914(12) 0.65789(9) 0.0315(3) Uani 1 1 d . U . . .
F41 F 0.3002(5) 0.2766(3) 0.6007(2) 0.0495(11) Uani 1 1 d . U . . .
O8 O 0.3599(6) 0.3712(5) 0.7138(3) 0.0531(14) Uani 1 1 d . U . . .
O9 O 0.1217(5) 0.3388(4) 0.6632(3) 0.0441(12) Uani 1 1 d . U . . .
S2 S 0.64385(18) -0.05403(14) 0.26075(10) 0.0400(4) Uani 1 1 d . U . . .
F42 F 0.7189(5) -0.0064(4) 0.3283(2) 0.0564(12) Uani 1 1 d . U . . .
O11 O 0.5065(5) -0.0717(4) 0.2643(3) 0.0457(12) Uani 1 1 d . U . . .
Cl2A Cl 0.6794(7) 0.0290(5) 0.1997(3) 0.0574(16) Uani 0.5 1 d . U P A 3
O10A O 0.708(2) -0.1486(11) 0.2407(9) 0.048(4) Uani 0.5 1 d . U P A 3
Cl2B Cl 0.6619(7) 0.0647(5) 0.2179(3) 0.0656(16) Uani 0.5 1 d . U P A 4
O10B O 0.723(2) -0.1238(12) 0.2224(10) 0.058(4) Uani 0.5 1 d . U P A 4
F1 F 0.9521(4) 0.2347(3) 0.73850(19) 0.0324(8) Uani 1 1 d . U . . .
F2 F 1.0575(4) 0.1180(3) 0.6308(2) 0.0357(8) Uani 1 1 d . U . . .
F3 F 0.8822(4) 0.0225(3) 0.5203(2) 0.0364(9) Uani 1 1 d . U . . .
F4 F 0.6166(4) 0.0488(3) 0.51909(19) 0.0348(8) Uani 1 1 d . U . . .
F5 F 0.5300(3) 0.1736(3) 0.62980(18) 0.0299(8) Uani 1 1 d . U . . .
F6 F 0.5551(6) 0.2625(4) 1.0195(2) 0.0594(13) Uani 1 1 d . U . . .
F7 F 0.6741(7) 0.4216(4) 0.9990(3) 0.0748(16) Uani 1 1 d . U . . .
F8 F 0.7285(6) 0.2501(4) 0.9340(3) 0.0701(15) Uani 1 1 d . U . . .
F9 F 0.4800(8) 0.2051(5) 0.8915(3) 0.090(2) Uani 1 1 d . U . . .
F10 F 0.4253(7) 0.3782(6) 0.9594(3) 0.092(2) Uani 1 1 d . U . . .
F11 F 0.1807(4) 0.6752(2) 0.42017(17) 0.0252(7) Uani 1 1 d . U . . .
F12 F 0.1466(3) 0.5686(2) 0.30058(17) 0.0248(7) Uani 1 1 d . U . . .
F13 F 0.0593(3) 0.5029(2) 0.40228(19) 0.0290(7) Uani 1 1 d . U . . .
F14 F 0.3828(3) 0.6079(2) 0.36506(18) 0.0273(7) Uani 1 1 d . U . . .
F15 F 0.3004(4) 0.5440(2) 0.46780(17) 0.0299(8) Uani 1 1 d . U . . .
F16 F -0.1668(4) 0.3533(3) 0.1056(2) 0.0460(10) Uani 1 1 d . U . . .
F17 F -0.1457(4) 0.4572(3) 0.2276(2) 0.0432(10) Uani 1 1 d . U . . .
F18 F -0.2055(4) 0.2679(4) 0.2027(2) 0.0488(11) Uani 1 1 d . U . . .
F19 F 0.0064(4) 0.2399(3) 0.13736(19) 0.0388(9) Uani 1 1 d . U . . .
F20 F 0.0640(4) 0.4296(3) 0.1616(2) 0.0395(9) Uani 1 1 d . U . . .
F21 F -0.1834(3) 0.1757(3) 0.44736(18) 0.0284(7) Uani 1 1 d . U . . .
F22 F 0.0516(4) 0.2444(3) 0.50008(17) 0.0308(8) Uani 1 1 d . U . . .
F23 F 0.0159(4) 0.1057(2) 0.3898(2) 0.0309(8) Uani 1 1 d . U . . .
F24 F -0.1410(4) 0.2128(3) 0.33223(18) 0.0300(8) Uani 1 1 d . U . . .
F25 F -0.1043(4) 0.3518(3) 0.44306(19) 0.0306(8) Uani 1 1 d . U . . .
F26 F 0.5490(4) 0.2364(3) 0.49932(18) 0.0306(8) Uani 1 1 d . U . . .
F27 F 0.5214(4) 0.1245(3) 0.37913(19) 0.0361(9) Uani 1 1 d . U . . .
F28 F 0.5901(4) 0.3132(3) 0.3987(2) 0.0378(9) Uani 1 1 d . U . . .
F29 F 0.3804(4) 0.3499(3) 0.46474(17) 0.0323(8) Uani 1 1 d . U . . .
F30 F 0.3161(4) 0.1609(3) 0.44555(19) 0.0334(8) Uani 1 1 d . U . . .
F31 F 0.2011(4) -0.0920(3) 0.1875(2) 0.0376(9) Uani 1 1 d . U . . .
F32 F 0.0769(5) 0.0356(3) 0.1379(2) 0.0454(10) Uani 1 1 d . U . . .
F33 F 0.0020(4) -0.0220(3) 0.2444(2) 0.0375(9) Uani 1 1 d . U . . .
F34 F 0.2415(4) 0.0213(2) 0.30506(18) 0.0275(7) Uani 1 1 d . U . . .
F35 F 0.3206(4) 0.0809(3) 0.2003(2) 0.0353(8) Uani 1 1 d . U . . .
F36 F 0.5589(4) 0.4155(3) 0.1544(2) 0.0380(9) Uani 1 1 d . U . . .
F37 F 0.3617(4) 0.4798(3) 0.2156(2) 0.0352(8) Uani 1 1 d . U . . .
F38 F 0.5236(4) 0.3729(3) 0.26935(19) 0.0368(9) Uani 1 1 d . U . . .
F39 F 0.4860(4) 0.2366(3) 0.1566(2) 0.0365(9) Uani 1 1 d . U . . .
F40 F 0.3237(4) 0.3431(3) 0.10380(18) 0.0362(8) Uani 1 1 d . U . . .
O1 O 0.5950(6) 0.3695(3) 0.8676(2) 0.0409(12) Uani 1 1 d . U . . .
O2 O 0.2758(4) 0.4258(3) 0.34408(19) 0.0165(7) Uani 1 1 d . U . . .
O4 O 0.1117(4) 0.2893(3) 0.38647(18) 0.0172(7) Uani 1 1 d . U . . .
O5 O 0.3513(4) 0.2363(3) 0.33557(18) 0.0176(7) Uani 1 1 d . U . . .
O6 O 0.1062(4) 0.1592(3) 0.25900(19) 0.0182(7) Uani 1 1 d . U . . .
O7 O 0.2724(4) 0.2949(3) 0.21688(18) 0.0180(7) Uani 1 1 d . U . . .
O3 O 0.0308(4) 0.3487(3) 0.26831(19) 0.0186(7) Uani 1 1 d . U . . .
N1 N 0.7431(5) 0.2022(3) 0.6826(2) 0.0225(9) Uani 1 1 d . U . . .
C1 C 0.8745(6) 0.1895(4) 0.6825(3) 0.0236(10) Uani 1 1 d . U . . .
C2 C 0.9262(6) 0.1302(4) 0.6288(3) 0.0253(11) Uani 1 1 d . U . . .
C3 C 0.8377(6) 0.0814(4) 0.5733(3) 0.0258(11) Uani 1 1 d . U . . .
C4 C 0.7018(6) 0.0948(4) 0.5723(3) 0.0249(11) Uani 1 1 d . U . . .
C5 C 0.6591(6) 0.1562(4) 0.6281(3) 0.0234(10) Uani 1 1 d . U . . .
Cl3A Cl 0.7836(9) -0.0871(5) 1.0205(4) 0.079(2) Uani 0.4646 1 d . U P B 6
S3A S 0.7461(9) 0.0440(4) 1.0103(3) 0.0458(14) Uani 0.4646 1 d . U P B 6
F43A F 0.7146(15) 0.0997(9) 1.0718(6) 0.061(3) Uani 0.4646 1 d . U P B 6
O12A O 0.6560(19) 0.0366(9) 0.9492(7) 0.059(3) Uani 0.4646 1 d . U P B 6
O13A O 0.8694(16) 0.0839(8) 0.9986(6) 0.051(3) Uani 0.4646 1 d . U P B 6
Cl4A Cl 1.0961(10) 0.3815(7) 1.0002(3) 0.067(2) Uani 0.4289 1 d . U P C 1
S4A S 1.064(2) 0.3348(15) 0.9022(7) 0.038(2) Uani 0.4289 1 d . U P C 1
F44A F 0.9347(16) 0.3785(11) 0.8864(8) 0.042(3) Uani 0.4289 1 d . U P C 1
O14A O 1.093(2) 0.2412(13) 0.8827(9) 0.071(5) Uani 0.4289 1 d . U P C 1
O15A O 1.1693(17) 0.4131(14) 0.8862(9) 0.054(3) Uani 0.4289 1 d . U P C 1
Cl4B Cl 1.1923(9) 0.3782(7) 0.8561(5) 0.072(2) Uani 0.3711 1 d . U P D 2
S4B S 1.061(3) 0.3494(19) 0.9109(11) 0.051(3) Uani 0.3711 1 d . U P D 2
F44B F 1.112(3) 0.4153(17) 0.9883(12) 0.072(5) Uani 0.3711 1 d . U P D 2
O14B O 1.087(3) 0.2410(16) 0.9188(13) 0.078(5) Uani 0.3711 1 d . U P D 2
O15B O 0.944(2) 0.3530(16) 0.8759(12) 0.053(5) Uani 0.3711 1 d . U P D 2
Cl3B Cl 0.754(2) -0.1101(14) 0.9914(10) 0.052(4) Uani 0.1355 1 d . U P E 5
S3B S 0.6974(19) 0.0209(16) 1.0037(11) 0.037(4) Uani 0.1355 1 d . U P E 5
F43B F 0.650(4) 0.070(3) 1.0616(18) 0.048(6) Uani 0.1355 1 d . U P E 5
O12B O 0.621(4) 0.001(3) 0.953(2) 0.036(5) Uani 0.1355 1 d . U P E 5
O13B O 0.817(4) 0.069(3) 1.021(2) 0.025(5) Uani 0.1355 1 d . U P E 5

loop_
_atom_site_aniso_label
_atom_site_aniso_U_11
_atom_site_aniso_U_22
_atom_site_aniso_U_33
_atom_site_aniso_U_23
_atom_site_aniso_U_13
_atom_site_aniso_U_12
Xe1 0.02729(19) 0.02268(17) 0.02384(18) 0.00864(13) 0.00516(14) 0.00559(14)
Te1 0.0341(2) 0.0391(2) 0.0234(2) 0.00393(16) 0.00772(16) 0.00608(18)
Te2 0.01663(17) 0.01475(15) 0.01736(17) 0.00392(12) 0.00393(13) 0.00152(12)
Te3 0.01872(18) 0.03022(19) 0.02110(18) 0.00830(14) -0.00284(14) 0.00643(14)
Te4 0.01392(16) 0.02049(16) 0.01699(17) 0.00646(13) 0.00364(12) 0.00161(12)
Te5 0.01526(17) 0.02070(17) 0.01681(17) 0.00482(13) -0.00141(12) 0.00437(13)
Te6 0.02455(19) 0.01585(16) 0.02095(18) 0.00273(13) 0.00220(14) 0.00325(13)
Te7 0.01726(17) 0.02425(17) 0.01907(17) 0.00686(13) 0.00626(13) 0.00177(13)
Sb1 0.01099(16) 0.01454(15) 0.01352(16) 0.00385(12) 0.00119(12) 0.00192(12)
Cl1 0.0443(10) 0.0451(9) 0.0476(10) 0.0179(8) 0.0064(8) -0.0012(8)
S1 0.0248(8) 0.0354(8) 0.0345(8) 0.0075(6) 0.0048(6) 0.0030(6)
F41 0.047(3) 0.049(2) 0.049(2) -0.0004(19) 0.006(2) 0.017(2)
O8 0.043(3) 0.075(4) 0.041(3) 0.016(3) -0.003(2) 0.003(3)
O9 0.028(2) 0.041(3) 0.067(4) 0.016(2) 0.014(2) 0.0027(19)
S2 0.0277(8) 0.0464(10) 0.0448(10) 0.0093(8) 0.0012(7) 0.0002(7)
F42 0.049(3) 0.059(3) 0.053(3) -0.003(2) -0.009(2) 0.010(2)
O11 0.032(2) 0.045(3) 0.060(3) 0.018(2) 0.000(2) -0.006(2)
Cl2A 0.058(2) 0.059(2) 0.058(2) 0.0202(17) 0.0094(16) -0.0028(16)
O10A 0.048(7) 0.041(5) 0.055(8) 0.005(4) 0.005(6) 0.011(6)
Cl2B 0.070(4) 0.065(3) 0.061(3) 0.023(3) 0.004(3) -0.032(3)
O10B 0.041(6) 0.055(7) 0.066(9) -0.015(6) 0.012(6) -0.006(6)
F1 0.0264(18) 0.0375(19) 0.0325(19) 0.0090(15) -0.0008(14) -0.0011(15)
F2 0.0205(17) 0.040(2) 0.050(2) 0.0151(17) 0.0077(15) 0.0083(15)
F3 0.043(2) 0.0345(19) 0.035(2) 0.0087(15) 0.0137(17) 0.0162(17)
F4 0.036(2) 0.0352(19) 0.0304(19) 0.0045(15) -0.0050(15) 0.0016(16)
F5 0.0199(16) 0.041(2) 0.0312(19) 0.0108(15) 0.0048(14) 0.0085(14)
F6 0.078(4) 0.073(3) 0.033(2) 0.018(2) 0.021(2) 0.007(3)
F7 0.112(4) 0.060(3) 0.044(3) 0.009(2) -0.016(3) -0.014(3)
F8 0.073(3) 0.087(3) 0.078(4) 0.054(3) 0.038(3) 0.050(3)
F9 0.128(5) 0.079(3) 0.051(3) 0.015(3) -0.012(3) -0.047(3)
F10 0.069(3) 0.152(5) 0.076(4) 0.047(4) 0.034(3) 0.060(4)
F11 0.0324(19) 0.0165(14) 0.0271(17) 0.0031(12) 0.0075(14) 0.0060(13)
F12 0.0258(17) 0.0249(16) 0.0252(16) 0.0086(13) -0.0003(13) 0.0071(13)
F13 0.0217(17) 0.0232(16) 0.044(2) 0.0078(14) 0.0158(15) 0.0017(13)
F14 0.0226(17) 0.0214(15) 0.0371(19) 0.0044(14) 0.0076(14) -0.0032(13)
F15 0.042(2) 0.0259(17) 0.0213(16) 0.0034(13) -0.0005(14) 0.0086(15)
F16 0.042(2) 0.066(3) 0.031(2) 0.0144(18) -0.0118(17) 0.017(2)
F17 0.042(2) 0.052(2) 0.038(2) 0.0103(17) -0.0012(17) 0.0295(19)
F18 0.027(2) 0.068(3) 0.048(2) 0.019(2) -0.0115(17) -0.0162(19)
F19 0.048(2) 0.039(2) 0.0254(18) -0.0018(15) -0.0070(16) 0.0161(17)
F20 0.044(2) 0.047(2) 0.033(2) 0.0233(17) 0.0037(17) -0.0010(17)
F21 0.0221(17) 0.0341(18) 0.0328(19) 0.0138(15) 0.0109(14) -0.0010(14)
F22 0.0256(18) 0.049(2) 0.0199(16) 0.0133(14) 0.0023(13) 0.0014(15)
F23 0.0318(19) 0.0226(16) 0.043(2) 0.0120(14) 0.0137(16) 0.0055(14)
F24 0.0215(17) 0.044(2) 0.0236(17) 0.0107(14) -0.0043(13) -0.0038(14)
F25 0.0264(18) 0.0271(16) 0.042(2) 0.0095(14) 0.0169(15) 0.0081(14)
F26 0.0315(19) 0.0351(19) 0.0243(17) 0.0076(14) -0.0087(14) 0.0088(15)
F27 0.037(2) 0.0381(19) 0.0322(19) 0.0030(15) -0.0049(16) 0.0234(16)
F28 0.0236(18) 0.052(2) 0.038(2) 0.0175(17) -0.0052(15) -0.0103(16)
F29 0.043(2) 0.0304(17) 0.0202(17) -0.0011(13) -0.0053(15) 0.0165(15)
F30 0.0311(19) 0.042(2) 0.0308(19) 0.0196(16) 0.0018(15) -0.0017(15)
F31 0.048(2) 0.0213(16) 0.041(2) -0.0005(15) 0.0044(17) 0.0109(15)
F32 0.068(3) 0.035(2) 0.0262(19) -0.0028(15) -0.0118(18) 0.0127(19)
F33 0.0276(19) 0.0247(17) 0.059(2) 0.0074(16) 0.0047(17) -0.0049(14)
F34 0.0291(18) 0.0250(16) 0.0310(18) 0.0117(13) 0.0012(14) 0.0053(14)
F35 0.038(2) 0.0290(18) 0.045(2) 0.0116(16) 0.0240(17) 0.0100(15)
F36 0.033(2) 0.046(2) 0.039(2) 0.0140(17) 0.0165(16) -0.0037(16)
F37 0.043(2) 0.0231(16) 0.044(2) 0.0115(15) 0.0184(17) 0.0040(15)
F38 0.0268(19) 0.052(2) 0.0299(19) 0.0114(16) -0.0022(15) -0.0086(16)
F39 0.036(2) 0.0347(18) 0.044(2) 0.0097(16) 0.0205(17) 0.0110(16)
F40 0.034(2) 0.058(2) 0.0211(17) 0.0172(16) 0.0042(14) 0.0039(17)
O1 0.064(3) 0.035(2) 0.029(2) 0.0091(18) 0.014(2) 0.022(2)
O2 0.0147(17) 0.0152(15) 0.0193(17) 0.0028(13) 0.0027(13) 0.0010(12)
O4 0.0155(17) 0.0215(17) 0.0150(16) 0.0052(13) 0.0022(13) 0.0010(13)
O5 0.0160(17) 0.0196(17) 0.0176(17) 0.0043(13) 0.0012(13) 0.0057(13)
O6 0.0151(17) 0.0167(16) 0.0218(18) 0.0029(13) -0.0004(14) 0.0015(13)
O7 0.0176(17) 0.0213(17) 0.0156(17) 0.0043(13) 0.0040(13) 0.0005(14)
O3 0.0147(17) 0.0231(18) 0.0186(17) 0.0057(14) 0.0003(13) 0.0054(14)
N1 0.022(2) 0.024(2) 0.024(2) 0.0095(17) 0.0059(16) 0.0032(17)
C1 0.023(2) 0.023(2) 0.029(2) 0.0136(19) 0.0035(18) 0.0036(19)
C2 0.022(2) 0.025(3) 0.034(3) 0.015(2) 0.0076(19) 0.0060(19)
C3 0.031(3) 0.024(3) 0.028(3) 0.0129(19) 0.0080(19) 0.009(2)
C4 0.028(2) 0.024(3) 0.024(2) 0.0089(19) 0.0002(19) 0.004(2)
C5 0.021(2) 0.025(2) 0.028(2) 0.0126(19) 0.0031(18) 0.0032(19)
Cl3A 0.102(6) 0.037(3) 0.100(6) 0.022(3) 0.000(4) 0.013(3)
S3A 0.079(5) 0.031(2) 0.027(2) 0.0024(18) 0.014(3) 0.006(3)
F43A 0.087(8) 0.055(6) 0.037(4) 0.002(4) 0.011(5) 0.002(5)
O12A 0.101(8) 0.038(7) 0.036(5) 0.007(5) 0.001(5) 0.007(6)
O13A 0.088(6) 0.027(5) 0.034(6) -0.004(4) 0.012(5) 0.006(4)
Cl4A 0.059(4) 0.110(6) 0.030(2) 0.019(3) -0.012(2) -0.006(4)
S4A 0.035(4) 0.049(6) 0.026(3) 0.006(3) -0.004(2) 0.001(3)
F44A 0.041(3) 0.042(4) 0.042(4) 0.009(2) 0.0018(18) 0.0032(19)
O14A 0.096(11) 0.060(6) 0.054(8) 0.005(5) -0.012(8) 0.027(6)
O15A 0.041(6) 0.075(8) 0.049(8) 0.020(6) 0.005(6) 0.004(6)
Cl4B 0.058(4) 0.089(5) 0.069(5) 0.024(4) -0.010(3) 0.006(4)
S4B 0.039(5) 0.047(6) 0.063(7) 0.015(5) -0.017(5) -0.005(4)
F44B 0.049(9) 0.086(11) 0.068(7) 0.007(7) -0.019(7) -0.027(8)
O14B 0.076(12) 0.057(7) 0.103(13) 0.030(7) -0.009(10) 0.009(7)
O15B 0.045(6) 0.048(11) 0.054(9) -0.008(7) -0.013(6) 0.008(6)
Cl3B 0.068(10) 0.032(6) 0.052(10) 0.014(5) -0.008(7) -0.009(5)
S3B 0.036(6) 0.050(7) 0.026(6) 0.008(5) 0.007(4) -0.001(5)
F43B 0.043(10) 0.065(13) 0.034(7) 0.006(8) 0.010(7) 0.001(9)
O12B 0.036(5) 0.036(6) 0.035(5) 0.008(2) 0.004(2) 0.001(2)
O13B 0.026(5) 0.024(5) 0.024(5) 0.006(2) 0.003(2) 0.003(2)

loop_
_atom_type_symbol
_atom_type_description
_atom_type_scat_dispersion_real
_atom_type_scat_dispersion_imag
_atom_type_scat_source
C C 0.0033 0.0016 'International Tables Vol C Tables 4.2.6.8 and 6.1.1.4'
Cl Cl 0.1484 0.1585 'International Tables Vol C Tables 4.2.6.8 and 6.1.1.4'
F F 0.0171 0.0103 'International Tables Vol C Tables 4.2.6.8 and 6.1.1.4'
N N 0.0061 0.0033 'International Tables Vol C Tables 4.2.6.8 and 6.1.1.4'
O O 0.0106 0.0060 'International Tables Vol C Tables 4.2.6.8 and 6.1.1.4'
S S 0.1246 0.1234 'International Tables Vol C Tables 4.2.6.8 and 6.1.1.4'
Sb Sb -0.5866 1.5461 'International Tables Vol C Tables 4.2.6.8 and 6.1.1.4'
Te Te -0.5308 1.6751 'International Tables Vol C Tables 4.2.6.8 and 6.1.1.4'
Xe Xe -0.4205 1.9578 'International Tables Vol C Tables 4.2.6.8 and 6.1.1.4'

loop_
_exptl_crystal_face_index_h
_exptl_crystal_face_index_k
_exptl_crystal_face_index_l
_exptl_crystal_face_perp_dist
0.00 1.00 -1.00 0.1680
0.00 -1.00 1.00 0.1960
4.00 -1.00 2.00 0.1960
-4.00 0.00 -1.00 0.2040
0.00 0.00 1.00 0.1590
0.00 0.00 -1.00 0.0510
1.00 -4.00 -2.00 0.2200
-1.00 -5.00 -2.00 0.2160
-2.00 -3.00 -1.00 0.2130
5.00 -3.00 -2.00 0.2130
2.00 1.00 5.00 0.1990

loop_
_geom_angle_atom_site_label_1
_geom_angle_atom_site_label_2
_geom_angle_atom_site_label_3
_geom_angle
_geom_angle_site_symmetry_1
_geom_angle_site_symmetry_3
_geom_angle_publ_flag
O1 Xe1 N1 179.2(2) . . ?
F6 Te1 O1 178.9(2) . . ?
F7 Te1 F6 89.6(2) . . ?
F7 Te1 F8 90.0(3) . . ?
F7 Te1 O1 90.1(2) . . ?
F8 Te1 F6 88.3(2) . . ?
F8 Te1 O1 92.8(2) . . ?
F9 Te1 F6 89.3(3) . . ?
F9 Te1 F7 178.5(3) . . ?
F9 Te1 F8 89.0(3) . . ?
F9 Te1 O1 91.0(2) . . ?
F10 Te1 F6 89.3(3) . . ?
F10 Te1 F7 88.8(4) . . ?
F10 Te1 F8 177.3(3) . . ?
F10 Te1 F9 92.2(4) . . ?
F10 Te1 O1 89.6(3) . . ?
F11 Te2 F12 86.27(15) . . ?
F11 Te2 O2 176.56(16) . . ?
F12 Te2 O2 93.43(15) . . ?
F13 Te2 F11 87.80(15) . . ?
F13 Te2 F12 90.49(16) . . ?
F13 Te2 F14 174.23(14) . . ?
F13 Te2 O2 95.63(15) . . ?
F14 Te2 F11 86.58(15) . . ?
F14 Te2 F12 87.86(16) . . ?
F14 Te2 O2 89.99(15) . . ?
F15 Te2 F11 87.72(15) . . ?
F15 Te2 F12 173.74(14) . . ?
F15 Te2 F13 91.03(17) . . ?
F15 Te2 F14 90.03(17) . . ?
F15 Te2 O2 92.47(15) . . ?
F16 Te3 F19 87.70(18) . . ?
F16 Te3 F20 87.5(2) . . ?
F16 Te3 O3 177.16(18) . . ?
F17 Te3 F16 88.27(18) . . ?
F17 Te3 F19 175.95(17) . . ?
F17 Te3 F20 89.8(2) . . ?
F17 Te3 O3 88.89(16) . . ?
F18 Te3 F16 87.9(2) . . ?
F18 Te3 F17 89.9(2) . . ?
F18 Te3 F19 90.4(2) . . ?
F18 Te3 F20 175.30(18) . . ?
F18 Te3 O3 92.29(18) . . ?
F19 Te3 F20 89.5(2) . . ?
F19 Te3 O3 95.13(16) . . ?
F20 Te3 O3 92.40(17) . . ?
F21 Te4 F23 87.30(16) . . ?
F21 Te4 O4 177.16(16) . . ?
F22 Te4 F21 87.07(16) . . ?
F22 Te4 F23 89.58(17) . . ?
F22 Te4 F24 174.88(16) . . ?
F22 Te4 O4 90.13(16) . . ?
F23 Te4 O4 93.14(16) . . ?
F24 Te4 F21 87.82(16) . . ?
F24 Te4 F23 89.83(17) . . ?
F24 Te4 O4 94.99(16) . . ?
F25 Te4 F21 87.67(16) . . ?
F25 Te4 F22 89.77(17) . . ?
F25 Te4 F23 174.96(16) . . ?
F25 Te4 F24 90.36(17) . . ?
F25 Te4 O4 91.86(16) . . ?
F26 Te5 O5 177.89(16) . . ?
F27 Te5 F26 88.46(16) . . ?
F27 Te5 F28 90.3(2) . . ?
F27 Te5 F29 175.28(16) . . ?
F27 Te5 F30 88.88(19) . . ?
F27 Te5 O5 89.55(16) . . ?
F28 Te5 F26 87.29(17) . . ?
F28 Te5 F29 90.53(19) . . ?
F28 Te5 F30 174.47(16) . . ?
F28 Te5 O5 92.04(17) . . ?
F29 Te5 F26 86.95(15) . . ?
F29 Te5 F30 89.80(18) . . ?
F29 Te5 O5 95.06(15) . . ?
F30 Te5 F26 87.22(17) . . ?
F30 Te5 O5 93.43(17) . . ?
F31 Te6 F34 86.40(16) . . ?
F32 Te6 F31 87.93(18) . . ?
F32 Te6 F33 90.4(2) . . ?
F32 Te6 F34 174.23(16) . . ?
F32 Te6 F35 91.3(2) . . ?
F32 Te6 O6 92.25(17) . . ?
F33 Te6 F31 86.76(18) . . ?
F33 Te6 F34 88.21(18) . . ?
F33 Te6 O6 89.95(17) . . ?
F35 Te6 F31 88.11(17) . . ?
F35 Te6 F33 174.54(16) . . ?
F35 Te6 F34 89.60(17) . . ?
F35 Te6 O6 95.17(16) . . ?
O6 Te6 F31 176.70(18) . . ?
O6 Te6 F34 93.36(16) . . ?
F36 Te7 F37 87.14(17) . . ?
F36 Te7 F38 88.49(18) . . ?
F36 Te7 O7 177.35(17) . . ?
F37 Te7 O7 92.41(16) . . ?
F38 Te7 F37 89.16(19) . . ?
F38 Te7 O7 94.12(17) . . ?
F39 Te7 F36 88.59(18) . . ?
F39 Te7 F37 175.72(17) . . ?
F39 Te7 F38 90.74(19) . . ?
F39 Te7 F40 89.70(19) . . ?
F39 Te7 O7 91.87(17) . . ?
F40 Te7 F36 87.68(18) . . ?
F40 Te7 F37 90.11(18) . . ?
F40 Te7 F38 176.13(18) . . ?
F40 Te7 O7 89.71(17) . . ?
O4 Sb1 O2 88.76(15) . . ?
O5 Sb1 O2 89.10(15) . . ?
O5 Sb1 O4 89.85(15) . . ?
O5 Sb1 O6 90.87(15) . . ?
O6 Sb1 O2 179.63(16) . . ?
O6 Sb1 O4 90.87(16) . . ?
O7 Sb1 O2 91.21(15) . . ?
O7 Sb1 O4 179.25(15) . . ?
O7 Sb1 O5 89.41(15) . . ?
O7 Sb1 O6 89.16(16) . . ?
O3 Sb1 O2 90.77(15) . . ?
O3 Sb1 O4 89.35(15) . . ?
O3 Sb1 O5 179.18(15) . . ?
O3 Sb1 O6 89.27(15) . . ?
O3 Sb1 O7 91.40(16) . . ?
F41 S1 Cl1 98.5(2) . . ?
O8 S1 Cl1 109.5(3) . . ?
O8 S1 F41 107.1(3) . . ?
O8 S1 O9 122.8(4) . . ?
O9 S1 Cl1 109.0(2) . . ?
O9 S1 F41 107.1(3) . . ?
F42 S2 Cl2A 107.3(3) . . ?
F42 S2 O10A 103.2(8) . . ?
F42 S2 Cl2B 97.0(3) . . ?
O11 S2 F42 112.7(3) . . ?
O11 S2 Cl2A 112.0(3) . . ?
O11 S2 O10A 111.4(8) . . ?
O11 S2 Cl2B 105.3(3) . . ?
O11 S2 O10B 123.8(8) . . ?
O10A S2 Cl2A 109.8(6) . . ?
O10B S2 F42 110.1(9) . . ?
O10B S2 Cl2B 103.7(7) . . ?
Te1 O1 Xe1 121.4(2) . . ?
Te2 O2 Sb1 138.3(2) . . ?
Te4 O4 Sb1 138.9(2) . . ?
Te5 O5 Sb1 138.4(2) . . ?
Te6 O6 Sb1 138.3(2) . . ?
Te7 O7 Sb1 139.9(2) . . ?
Te3 O3 Sb1 138.1(2) . . ?
C1 N1 Xe1 119.6(4) . . ?
C5 N1 Xe1 121.4(4) . . ?
C5 N1 C1 118.7(5) . . ?
F1 C1 N1 116.0(5) . . ?
F1 C1 C2 121.4(5) . . ?
N1 C1 C2 122.5(6) . . ?
F2 C2 C1 121.0(6) . . ?
F2 C2 C3 120.8(5) . . ?
C1 C2 C3 118.2(5) . . ?
F3 C3 C2 120.6(5) . . ?
F3 C3 C4 119.4(6) . . ?
C4 C3 C2 119.9(5) . . ?
F4 C4 C3 120.2(5) . . ?
F4 C4 C5 121.8(5) . . ?
C5 C4 C3 117.9(5) . . ?
F5 C5 N1 116.4(5) . . ?
F5 C5 C4 120.9(5) . . ?
N1 C5 C4 122.7(5) . . ?
F43A S3A Cl3A 109.8(7) . . ?
F43A S3A O12A 119.5(10) . . ?
O12A S3A Cl3A 109.5(7) . . ?
O13A S3A Cl3A 102.9(7) . . ?
O13A S3A F43A 106.8(9) . . ?
O13A S3A O12A 107.0(9) . . ?
F44A S4A Cl4A 101.7(11) . . ?
F44A S4A O15A 101.0(16) . . ?
O14A S4A Cl4A 111.4(15) . . ?
O14A S4A F44A 128.2(18) . . ?
O14A S4A O15A 114.1(17) . . ?
O15A S4A Cl4A 94.8(11) . . ?
F44B S4B Cl4B 105.4(17) . . ?
O14B S4B Cl4B 103.0(16) . . ?
O14B S4B F44B 101.6(19) . . ?
O15B S4B Cl4B 106(2) . . ?
O15B S4B F44B 126(2) . . ?
O15B S4B O14B 113(2) . . ?
F43B S3B Cl3B 124(2) . . ?
O12B S3B Cl3B 94(3) . . ?
O12B S3B F43B 117(3) . . ?
O12B S3B O13B 135(4) . . ?
O13B S3B Cl3B 98(2) . . ?
O13B S3B F43B 92(3) . . ?

loop_
_geom_bond_atom_site_label_1
_geom_bond_atom_site_label_2
_geom_bond_distance
_geom_bond_site_symmetry_2
_geom_bond_publ_flag
Xe1 O1 2.028(4) . ?
Xe1 N1 2.334(5) . ?
Te1 F6 1.819(5) . ?
Te1 F7 1.810(5) . ?
Te1 F8 1.813(5) . ?
Te1 F9 1.806(5) . ?
Te1 F10 1.804(5) . ?
Te1 O1 1.883(5) . ?
Te2 F11 1.837(3) . ?
Te2 F12 1.838(3) . ?
Te2 F13 1.822(3) . ?
Te2 F14 1.836(3) . ?
Te2 F15 1.821(3) . ?
Te2 O2 1.839(3) . ?
Te3 F16 1.826(4) . ?
Te3 F17 1.822(4) . ?
Te3 F18 1.820(4) . ?
Te3 F19 1.828(4) . ?
Te3 F20 1.829(4) . ?
Te3 O3 1.848(4) . ?
Te4 F21 1.830(3) . ?
Te4 F22 1.826(3) . ?
Te4 F23 1.831(3) . ?
Te4 F24 1.827(3) . ?
Te4 F25 1.820(3) . ?
Te4 O4 1.842(4) . ?
Te5 F26 1.835(3) . ?
Te5 F27 1.823(3) . ?
Te5 F28 1.823(4) . ?
Te5 F29 1.827(3) . ?
Te5 F30 1.832(4) . ?
Te5 O5 1.842(4) . ?
Te6 F31 1.839(3) . ?
Te6 F32 1.814(4) . ?
Te6 F33 1.830(4) . ?
Te6 F34 1.839(3) . ?
Te6 F35 1.827(4) . ?
Te6 O6 1.837(4) . ?
Te7 F36 1.823(4) . ?
Te7 F37 1.833(3) . ?
Te7 F38 1.830(4) . ?
Te7 F39 1.814(4) . ?
Te7 F40 1.817(4) . ?
Te7 O7 1.843(4) . ?
Sb1 O2 1.956(4) . ?
Sb1 O4 1.956(4) . ?
Sb1 O5 1.952(4) . ?
Sb1 O6 1.955(4) . ?
Sb1 O7 1.946(4) . ?
Sb1 O3 1.944(4) . ?
Cl1 S1 1.956(3) . ?
S1 F41 1.534(4) . ?
S1 O8 1.405(6) . ?
S1 O9 1.408(5) . ?
S2 F42 1.484(5) . ?
S2 O11 1.385(5) . ?
S2 Cl2A 1.889(7) . ?
S2 O10A 1.485(14) . ?
S2 Cl2B 2.013(6) . ?
S2 O10B 1.426(16) . ?
F1 C1 1.316(7) . ?
F2 C2 1.328(7) . ?
F3 C3 1.322(7) . ?
F4 C4 1.319(7) . ?
F5 C5 1.325(7) . ?
N1 C1 1.332(8) . ?
N1 C5 1.330(8) . ?
C1 C2 1.367(8) . ?
C2 C3 1.378(9) . ?
C3 C4 1.377(8) . ?
C4 C5 1.370(8) . ?
Cl3A S3A 1.920(8) . ?
S3A F43A 1.381(12) . ?
S3A O12A 1.435(16) . ?
S3A O13A 1.374(16) . ?
Cl4A S4A 1.925(17) . ?
S4A F44A 1.49(3) . ?
S4A O14A 1.33(3) . ?
S4A O15A 1.56(3) . ?
Cl4B S4B 1.86(3) . ?
S4B F44B 1.64(3) . ?
S4B O14B 1.57(3) . ?
S4B O15B 1.31(4) . ?
Cl3B S3B 1.90(3) . ?
S3B F43B 1.35(4) . ?
S3B O12B 1.19(5) . ?
S3B O13B 1.31(4) . ?

loop_
_geom_torsion_atom_site_label_1
_geom_torsion_atom_site_label_2
_geom_torsion_atom_site_label_3
_geom_torsion_atom_site_label_4
_geom_torsion
_geom_torsion_site_symmetry_1
_geom_torsion_site_symmetry_2
_geom_torsion_site_symmetry_3
_geom_torsion_site_symmetry_4
_geom_torsion_publ_flag
Xe1 N1 C1 F1 -4.2(6) . . . . ?
Xe1 N1 C1 C2 173.3(4) . . . . ?
Xe1 N1 C5 F5 8.1(7) . . . . ?
Xe1 N1 C5 C4 -172.6(4) . . . . ?
F1 C1 C2 F2 -1.6(8) . . . . ?
F1 C1 C2 C3 176.8(5) . . . . ?
F2 C2 C3 F3 -1.0(8) . . . . ?
F2 C2 C3 C4 179.7(5) . . . . ?
F3 C3 C4 F4 0.3(8) . . . . ?
F3 C3 C4 C5 179.9(5) . . . . ?
F4 C4 C5 F5 -1.6(9) . . . . ?
F4 C4 C5 N1 179.1(5) . . . . ?
F7 Te1 O1 Xe1 128.2(4) . . . . ?
F8 Te1 O1 Xe1 38.2(4) . . . . ?
F9 Te1 O1 Xe1 -50.9(4) . . . . ?
F10 Te1 O1 Xe1 -143.0(4) . . . . ?
F12 Te2 O2 Sb1 -68.8(3) . . . . ?
F13 Te2 O2 Sb1 22.1(3) . . . . ?
F14 Te2 O2 Sb1 -156.6(3) . . . . ?
F15 Te2 O2 Sb1 113.3(3) . . . . ?
F17 Te3 O3 Sb1 -162.4(3) . . . . ?
F18 Te3 O3 Sb1 107.8(3) . . . . ?
F19 Te3 O3 Sb1 17.1(3) . . . . ?
F20 Te3 O3 Sb1 -72.6(3) . . . . ?
F22 Te4 O4 Sb1 156.3(3) . . . . ?
F23 Te4 O4 Sb1 66.7(3) . . . . ?
F24 Te4 O4 Sb1 -23.4(3) . . . . ?
F25 Te4 O4 Sb1 -113.9(3) . . . . ?
F27 Te5 O5 Sb1 160.0(3) . . . . ?
F28 Te5 O5 Sb1 -109.7(3) . . . . ?
F29 Te5 O5 Sb1 -19.0(3) . . . . ?
F30 Te5 O5 Sb1 71.1(3) . . . . ?
F32 Te6 O6 Sb1 -116.6(3) . . . . ?
F33 Te6 O6 Sb1 153.0(3) . . . . ?
F34 Te6 O6 Sb1 64.8(3) . . . . ?
F35 Te6 O6 Sb1 -25.1(3) . . . . ?
F37 Te7 O7 Sb1 -62.0(3) . . . . ?
F38 Te7 O7 Sb1 27.4(3) . . . . ?
F39 Te7 O7 Sb1 118.2(3) . . . . ?
F40 Te7 O7 Sb1 -152.1(3) . . . . ?
N1 C1 C2 F2 -178.9(5) . . . . ?
N1 C1 C2 C3 -0.5(9) . . . . ?
C1 N1 C5 F5 -178.0(5) . . . . ?
C1 N1 C5 C4 1.4(8) . . . . ?
C1 C2 C3 F3 -179.4(5) . . . . ?
C1 C2 C3 C4 1.3(8) . . . . ?
C2 C3 C4 F4 179.6(5) . . . . ?
C2 C3 C4 C5 -0.8(8) . . . . ?
C3 C4 C5 F5 178.7(5) . . . . ?
C3 C4 C5 N1 -0.6(9) . . . . ?
C5 N1 C1 F1 -178.3(5) . . . . ?
C5 N1 C1 C2 -0.8(8) . . . . ?
